data_7713801
loop_
_publ_author_name
'Xu, Chao'
'Liu, Tingting'
'Liu, Qian'
'Yang, Suliang'
'Li, Dingming'
'Tian, Guoxin'

_publ_section_title
;
 Complexation of Am(III) and Eu(III) with DRAPA
 (N,N-dialkyl-6-amide-pyridine-2-carboxylic acid
;
_journal_name_full 'Dalton Transactions'
_journal_paper_doi 10.1039/D3DT02319B
_journal_year 2023
_chemical_formula_moiety 'C27 H27 Eu N6 O9'
_chemical_formula_sum 'C27 H27 Eu N6 O9'
_chemical_formula_weight 731.50
_space_group_crystal_system monoclinic
_space_group_IT_number 14
_space_group_name_Hall '-P 2ybc'
_space_group_name_H-M_alt 'P 1 21/c 1'
_atom_sites_solution_hydrogens geom
_audit_creation_date 2021-08-18
_audit_creation_method
;
Olex2 1.2
(compiled 2018.05.29 svn.r3508 for OlexSys, GUI svn.r5506)
;
_audit_update_record
;
2023-07-02 deposited with the CCDC.	2023-08-28 downloaded from the CCDC.
;
_cell_angle_alpha 90
_cell_angle_beta 107.685(6)
_cell_angle_gamma 90
_cell_formula_units_Z 4
_cell_length_a 14.7029(8)
_cell_length_b 20.7207(13)
_cell_length_c 12.2192(7)
_cell_measurement_reflns_used 5505
_cell_measurement_temperature 100.00(10)
_cell_measurement_theta_max 27.3710
_cell_measurement_theta_min 3.6170
_cell_volume 3546.7(4)
_computing_cell_refinement 'CrysAlisPro 1.171.40.84a (Rigaku OD, 2020)'
_computing_data_collection 'CrysAlisPro 1.171.40.84a (Rigaku OD, 2020)'
_computing_data_reduction 'CrysAlisPro 1.171.40.84a (Rigaku OD, 2020)'
_computing_molecular_graphics 'Olex2 (Dolomanov et al., 2009)'
_computing_publication_material 'Olex2 (Dolomanov et al., 2009)'
_computing_structure_refinement 'ShelXL (Sheldrick, 2015)'
_diffrn_ambient_environment N~2~
_diffrn_ambient_temperature 100.00(10)
_diffrn_detector 'CCD plate'
_diffrn_detector_area_resol_mean 5.3127
_diffrn_detector_type AtlasS2
_diffrn_measured_fraction_theta_full 0.997
_diffrn_measured_fraction_theta_max 0.830
_diffrn_measurement_details
;
List of Runs (angles in degrees, time in seconds):

  # Type    Start    End  Width  t~exp~   \w     \q     \k     \f   Frames
#--------------------------------------------------------------------------
  1  \w    -14.00  15.00   1.00    2.00    --  -11.20 -99.00 -60.00   29
  2  \w     -5.00  21.00   1.00    2.00    --   12.61  37.00 -90.00   26
  3  \w     -3.00  25.00   1.00    2.00    --   12.61  37.00 -60.00   28
  4  \w     27.00  81.00   1.00    2.00    --   12.61  37.00 -60.00   54
  5  \w    -58.00  21.00   1.00    2.00    --   12.61 -37.00 120.00   79
;
_diffrn_measurement_device 'four-circle diffractometer'
_diffrn_measurement_device_type 'SuperNova, Dual, Cu at home/near, AtlasS2'
_diffrn_measurement_method '\w scans'
_diffrn_orient_matrix_type 'CrysAlisPro convention (1999,Acta A55,543-557)'
_diffrn_orient_matrix_UB_11 -0.0434846000
_diffrn_orient_matrix_UB_12 0.0035346000
_diffrn_orient_matrix_UB_13 0.0131728000
_diffrn_orient_matrix_UB_21 0.0125012000
_diffrn_orient_matrix_UB_22 0.0322639000
_diffrn_orient_matrix_UB_23 0.0177641000
_diffrn_orient_matrix_UB_31 -0.0227100000
_diffrn_orient_matrix_UB_32 0.0109464000
_diffrn_orient_matrix_UB_33 -0.0567473000
_diffrn_radiation_monochromator mirror
_diffrn_radiation_probe x-ray
_diffrn_radiation_type MoK\a
_diffrn_radiation_wavelength 0.71073
_diffrn_reflns_av_R_equivalents 0.0570
_diffrn_reflns_av_unetI/netI 0.0881
_diffrn_reflns_Laue_measured_fraction_full 0.997
_diffrn_reflns_Laue_measured_fraction_max 0.830
_diffrn_reflns_limit_h_max 20
_diffrn_reflns_limit_h_min -20
_diffrn_reflns_limit_k_max 28
_diffrn_reflns_limit_k_min -20
_diffrn_reflns_limit_l_max 16
_diffrn_reflns_limit_l_min -15
_diffrn_reflns_number 19319
_diffrn_reflns_point_group_measured_fraction_full 0.997
_diffrn_reflns_point_group_measured_fraction_max 0.830
_diffrn_reflns_theta_full 25.242
_diffrn_reflns_theta_max 29.799
_diffrn_reflns_theta_min 3.289
_diffrn_source 'micro-focus sealed X-ray tube'
_diffrn_source_type 'SuperNova (Mo) X-ray Source'
_exptl_absorpt_coefficient_mu 1.820
_exptl_absorpt_correction_T_max 1.00000
_exptl_absorpt_correction_T_min 0.25665
_exptl_absorpt_correction_type multi-scan
_exptl_absorpt_process_details
;
CrysAlisPro 1.171.40.84a (Rigaku Oxford Diffraction, 2020)
Empirical absorption correction using spherical harmonics,
implemented in SCALE3 ABSPACK scaling algorithm.
;
_exptl_crystal_colour colourless
_exptl_crystal_colour_primary colourless
_exptl_crystal_density_diffrn 1.370
_exptl_crystal_description plate
_exptl_crystal_F_000 1464
_exptl_crystal_size_max 0.2
_exptl_crystal_size_mid 0.2
_exptl_crystal_size_min 0.1
_refine_diff_density_max 0.908
_refine_diff_density_min -1.056
_refine_diff_density_rms 0.110
_refine_ls_extinction_method none
_refine_ls_goodness_of_fit_ref 0.979
_refine_ls_hydrogen_treatment constr
_refine_ls_matrix_type full
_refine_ls_number_parameters 394
_refine_ls_number_reflns 8428
_refine_ls_number_restraints 19
_refine_ls_restrained_S_all 1.006
_refine_ls_R_factor_all 0.0739
_refine_ls_R_factor_gt 0.0488
_refine_ls_shift/su_max 0.001
_refine_ls_shift/su_mean 0.000
_refine_ls_structure_factor_coef Fsqd
_refine_ls_weighting_details 'w=1/[\s^2^(Fo^2^)+(0.0369P)^2^] where P=(Fo^2^+2Fc^2^)/3'
_refine_ls_weighting_scheme calc
_refine_ls_wR_factor_gt 0.0963
_refine_ls_wR_factor_ref 0.1084
_reflns_Friedel_coverage 0.000
_reflns_number_gt 5842
_reflns_number_total 8428
_reflns_threshold_expression 'I > 2\s(I)'
_cod_data_source_file d3dt02319b2.cif
_cod_data_source_block Eu-DMAPA1-3
_cod_database_code 7713801
_shelx_shelxl_version_number 2014/7
_chemical_oxdiff_formula C1H1N1O1Eu1
_shelx_space_group_comment
;
The symmetry employed for this shelxl refinement is uniquely defined
by the following loop, which should always be used as a source of
symmetry information in preference to the above space-group names.
They are only intended as comments.
;
_shelx_estimated_absorpt_t_max 0.839
_shelx_estimated_absorpt_t_min 0.712
_diffrn_oxdiff_digest_frames
;
01abdf40b1725b575e98f0ba33978a39c9002282ccd
;
_reflns_odcompleteness_completeness 99.72
_reflns_odcompleteness_iscentric 1
_reflns_odcompleteness_theta 26.32
_olex2_refinement_description
;
1. Fixed Uiso
 At 1.2 times of:
  All C(H) groups
 At 1.5 times of:
  All C(H,H,H) groups
2. Restrained distances
 H17C-H14
 2.1 with sigma of 0.02
3. Uiso/Uaniso restraints and constraints
Uanis(N4) \\sim Ueq, Uanis(C18) \\sim Ueq, Uanis(C17) \\sim Ueq: with sigma of
0.01 and sigma for terminal atoms of 0.02
Uanis(C17) \\sim Ueq: with sigma of 0.005 and sigma for terminal atoms of 0.01
Uanis(N4) \\sim Ueq: with sigma of 0.005 and sigma for terminal atoms of 0.01
4.a Aromatic/amide H refined with riding coordinates:
 C3(H3), C4(H4), C5(H5), C12(H12), C13(H13), C14(H14), C21(H21), C22(H22),
 C23(H23)
4.b Idealised Me refined as rotating group:
 C8(H8A,H8B,H8C), C9(H9A,H9B,H9C), C17(H17A,H17B,H17C), C18(H18A,H18B,H18C),
 C26(H26A,H26B,H26C), C27(H27A,H27B,H27C)
;
_olex2_submission_special_instructions 'No special instructions were received'
_oxdiff_exptl_absorpt_empirical_details
;
Empirical correction (ABSPACK) includes:
- Absorption correction using spherical harmonics
- Frame scaling
;
_oxdiff_exptl_absorpt_empirical_full_max 2.580
_oxdiff_exptl_absorpt_empirical_full_min 0.645

loop_
_space_group_symop_operation_xyz
'x, y, z'
'-x, y+1/2, -z+1/2'
'-x, -y, -z'
'x, -y-1/2, z-1/2'

loop_
_atom_site_label
_atom_site_type_symbol
_atom_site_fract_x
_atom_site_fract_y
_atom_site_fract_z
_atom_site_U_iso_or_equiv
_atom_site_adp_type
_atom_site_occupancy
_atom_site_site_symmetry_order
_atom_site_calc_flag
_atom_site_refinement_flags_posn
_atom_site_refinement_flags_adp
_atom_site_refinement_flags_occupancy
_atom_site_disorder_assembly
_atom_site_disorder_group
Eu1 Eu 0.29449(2) 0.42338(2) 0.68668(2) 0.03102(9) Uani 1 1 d . . . . .
O1 O 0.2784(2) 0.44835(16) 0.8727(3) 0.0408(8) Uani 1 1 d . . . . .
O2 O 0.3316(3) 0.43524(17) 1.0631(3) 0.0567(11) Uani 1 1 d . . . . .
O3 O 0.4424(2) 0.40195(15) 0.6400(2) 0.0348(7) Uani 1 1 d . . . . .
O4 O 0.3521(2) 0.52969(16) 0.6747(2) 0.0378(8) Uani 1 1 d . . . . .
O5 O 0.3341(3) 0.63581(18) 0.6482(4) 0.0697(12) Uani 1 1 d . . . . .
O6 O 0.1299(2) 0.39156(17) 0.6602(3) 0.0476(9) Uani 1 1 d . . . . .
O7 O 0.2347(2) 0.43235(15) 0.4795(3) 0.0375(8) Uani 1 1 d . . . . .
O8 O 0.1797(2) 0.38885(18) 0.3037(2) 0.0457(9) Uani 1 1 d . . . . .
O9 O 0.3268(2) 0.32242(15) 0.7984(2) 0.0340(7) Uani 1 1 d . . . . .
N1 N 0.4486(3) 0.42963(17) 0.8506(3) 0.0322(9) Uani 1 1 d . . . . .
N2 N 0.5902(3) 0.44095(19) 0.6646(3) 0.0392(10) Uani 1 1 d . . . . .
N3 N 0.1721(3) 0.5136(2) 0.6593(3) 0.0406(10) Uani 1 1 d . . . . .
N4 N -0.0111(4) 0.4083(3) 0.6862(6) 0.0912(18) Uani 1 1 d . U . . .
N5 N 0.2663(2) 0.31669(18) 0.5758(3) 0.0287(8) Uani 1 1 d . . . . .
N6 N 0.3879(2) 0.22196(18) 0.8178(3) 0.0329(9) Uani 1 1 d . . . . .
C1 C 0.3433(4) 0.4371(2) 0.9666(4) 0.0461(13) Uani 1 1 d . . . . .
C2 C 0.4425(4) 0.4273(2) 0.9578(4) 0.0366(11) Uani 1 1 d . . . . .
C3 C 0.5209(4) 0.4145(2) 1.0517(4) 0.0454(14) Uani 1 1 d . . . . .
H3 H 0.5158 0.4135 1.1257 0.054 Uiso 1 1 calc R . . . .
C4 C 0.6070(4) 0.4035(3) 1.0317(4) 0.0531(15) Uani 1 1 d . . . . .
H4 H 0.6610 0.3942 1.0928 0.064 Uiso 1 1 calc R . . . .
C5 C 0.6135(4) 0.4064(2) 0.9207(4) 0.0476(13) Uani 1 1 d . . . . .
H5 H 0.6712 0.3983 0.9066 0.057 Uiso 1 1 calc R . . . .
C6 C 0.5330(3) 0.4213(2) 0.8323(4) 0.0325(10) Uani 1 1 d . . . . .
C7 C 0.5209(3) 0.4221(2) 0.7050(4) 0.0321(10) Uani 1 1 d . . . . .
C8 C 0.5797(4) 0.4335(3) 0.5419(5) 0.0584(15) Uani 1 1 d . . . . .
H8A H 0.5150 0.4219 0.5013 0.088 Uiso 1 1 calc GR . . . .
H8B H 0.6220 0.4002 0.5320 0.088 Uiso 1 1 calc GR . . . .
H8C H 0.5954 0.4735 0.5121 0.088 Uiso 1 1 calc GR . . . .
C9 C 0.6810(3) 0.4704(3) 0.7338(5) 0.0556(15) Uani 1 1 d . . . . .
H9A H 0.6730 0.4887 0.8024 0.083 Uiso 1 1 calc GR . . . .
H9B H 0.6992 0.5037 0.6899 0.083 Uiso 1 1 calc GR . . . .
H9C H 0.7299 0.4379 0.7540 0.083 Uiso 1 1 calc GR . . . .
C10 C 0.3040(4) 0.5808(3) 0.6566(4) 0.0445(13) Uani 1 1 d . . . . .
C11 C 0.1983(4) 0.5731(3) 0.6461(4) 0.0456(13) Uani 1 1 d . . . . .
C12 C 0.1344(4) 0.6243(3) 0.6198(6) 0.0745(19) Uani 1 1 d . . . . .
H12 H 0.1549 0.6661 0.6125 0.089 Uiso 1 1 calc R . . . .
C13 C 0.0400(5) 0.6110(3) 0.6049(7) 0.089(2) Uani 1 1 d . . . . .
H13 H -0.0051 0.6438 0.5834 0.107 Uiso 1 1 calc R . . . .
C14 C 0.0121(4) 0.5501(3) 0.6213(7) 0.083(2) Uani 1 1 d . . . . .
H14 H -0.0518 0.5410 0.6124 0.100 Uiso 1 1 calc DR . . . .
C15 C 0.0809(4) 0.5012(3) 0.6519(5) 0.0537(14) Uani 1 1 d . . . . .
C16 C 0.0667(4) 0.4302(3) 0.6678(5) 0.0584(16) Uani 1 1 d . . . . .
C17 C -0.0836(6) 0.4483(5) 0.7178(10) 0.159(4) Uani 1 1 d . U . . .
H17A H -0.0526 0.4843 0.7637 0.239 Uiso 1 1 calc GR . . . .
H17B H -0.1150 0.4226 0.7609 0.239 Uiso 1 1 calc GR . . . .
H17C H -0.1299 0.4639 0.6493 0.239 Uiso 1 1 calc DGR . . . .
C18 C -0.0266(5) 0.3387(4) 0.6881(8) 0.120(3) Uani 1 1 d . U . . .
H18A H 0.0129 0.3170 0.6500 0.179 Uiso 1 1 calc GR . . . .
H18B H -0.0925 0.3292 0.6494 0.179 Uiso 1 1 calc GR . . . .
H18C H -0.0105 0.3241 0.7663 0.179 Uiso 1 1 calc GR . . . .
C19 C 0.2108(3) 0.3854(3) 0.4093(4) 0.0361(11) Uani 1 1 d . . . . .
C20 C 0.2191(3) 0.3182(2) 0.4628(3) 0.0313(10) Uani 1 1 d . . . . .
C21 C 0.1816(3) 0.2635(3) 0.4020(4) 0.0403(12) Uani 1 1 d . . . . .
H21 H 0.1514 0.2656 0.3233 0.048 Uiso 1 1 calc R . . . .
C22 C 0.1893(3) 0.2057(3) 0.4590(4) 0.0455(13) Uani 1 1 d . . . . .
H22 H 0.1620 0.1686 0.4199 0.055 Uiso 1 1 calc R . . . .
C23 C 0.2385(3) 0.2034(2) 0.5759(4) 0.0407(12) Uani 1 1 d . . . . .
H23 H 0.2441 0.1649 0.6166 0.049 Uiso 1 1 calc R . . . .
C24 C 0.2786(3) 0.2595(2) 0.6294(3) 0.0289(10) Uani 1 1 d . . . . .
C25 C 0.3342(3) 0.2688(2) 0.7574(3) 0.0296(10) Uani 1 1 d . . . . .
C26 C 0.4125(3) 0.1609(2) 0.7744(4) 0.0415(12) Uani 1 1 d . . . . .
H26A H 0.3743 0.1269 0.7910 0.062 Uiso 1 1 calc GR . . . .
H26B H 0.4788 0.1516 0.8107 0.062 Uiso 1 1 calc GR . . . .
H26C H 0.4005 0.1639 0.6928 0.062 Uiso 1 1 calc GR . . . .
C27 C 0.4390(3) 0.2345(2) 0.9392(3) 0.0395(11) Uani 1 1 d . . . . .
H27A H 0.5035 0.2471 0.9469 0.059 Uiso 1 1 calc GR . . . .
H27B H 0.4394 0.1960 0.9832 0.059 Uiso 1 1 calc GR . . . .
H27C H 0.4075 0.2685 0.9670 0.059 Uiso 1 1 calc GR . . . .

loop_
_atom_site_aniso_label
_atom_site_aniso_U_11
_atom_site_aniso_U_22
_atom_site_aniso_U_33
_atom_site_aniso_U_23
_atom_site_aniso_U_13
_atom_site_aniso_U_12
Eu1 0.02498(13) 0.04195(16) 0.03004(13) -0.00007(11) 0.01422(10) 0.00482(11)
O1 0.054(2) 0.0427(19) 0.0356(18) -0.0017(16) 0.0279(16) 0.0014(17)
O2 0.095(3) 0.050(2) 0.0364(19) -0.0042(16) 0.036(2) -0.020(2)
O3 0.0257(15) 0.051(2) 0.0323(16) 0.0070(15) 0.0157(13) 0.0036(15)
O4 0.0355(17) 0.047(2) 0.0315(16) 0.0041(15) 0.0110(14) 0.0040(16)
O5 0.061(2) 0.041(2) 0.102(3) 0.001(2) 0.017(2) 0.000(2)
O6 0.0269(16) 0.053(2) 0.070(2) -0.0051(19) 0.0255(16) 0.0046(17)
O7 0.0277(16) 0.049(2) 0.0351(17) -0.0012(16) 0.0078(14) 0.0053(15)
O8 0.0375(17) 0.068(2) 0.0318(17) 0.0026(17) 0.0107(15) 0.0093(18)
O9 0.0426(17) 0.0366(18) 0.0271(15) -0.0044(14) 0.0173(14) -0.0012(15)
N1 0.036(2) 0.032(2) 0.0300(19) 0.0038(16) 0.0115(17) -0.0048(17)
N2 0.034(2) 0.042(2) 0.049(2) 0.0009(19) 0.0228(19) -0.0002(19)
N3 0.034(2) 0.054(3) 0.041(2) 0.003(2) 0.0211(18) 0.011(2)
N4 0.057(3) 0.096(4) 0.141(4) 0.028(3) 0.062(3) 0.014(3)
N5 0.0192(16) 0.044(2) 0.0262(18) -0.0010(17) 0.0113(15) 0.0049(16)
N6 0.0338(19) 0.042(2) 0.0266(18) -0.0040(18) 0.0145(16) -0.0051(19)
C1 0.077(4) 0.035(3) 0.035(3) -0.005(2) 0.029(3) -0.009(3)
C2 0.051(3) 0.030(3) 0.026(2) -0.002(2) 0.009(2) -0.004(2)
C3 0.064(4) 0.039(3) 0.028(2) 0.009(2) 0.005(2) -0.016(3)
C4 0.051(3) 0.049(3) 0.044(3) 0.011(3) -0.009(3) -0.008(3)
C5 0.033(3) 0.049(3) 0.053(3) 0.012(3) 0.003(2) -0.002(2)
C6 0.032(2) 0.030(2) 0.032(2) 0.004(2) 0.005(2) -0.004(2)
C7 0.022(2) 0.030(2) 0.046(3) 0.008(2) 0.012(2) 0.008(2)
C8 0.056(3) 0.071(4) 0.063(4) 0.007(3) 0.040(3) 0.005(3)
C9 0.042(3) 0.056(4) 0.079(4) -0.007(3) 0.033(3) -0.013(3)
C10 0.045(3) 0.045(3) 0.042(3) 0.001(3) 0.009(2) 0.001(3)
C11 0.042(3) 0.050(3) 0.045(3) -0.003(3) 0.014(2) 0.007(3)
C12 0.051(3) 0.057(4) 0.115(5) 0.002(4) 0.024(4) 0.014(3)
C13 0.056(4) 0.062(5) 0.156(7) 0.011(5) 0.044(4) 0.029(4)
C14 0.041(3) 0.070(5) 0.145(7) 0.001(5) 0.039(4) 0.017(3)
C15 0.038(3) 0.057(4) 0.073(4) 0.001(3) 0.028(3) 0.015(3)
C16 0.033(3) 0.071(4) 0.084(4) 0.010(3) 0.036(3) 0.006(3)
C17 0.111(6) 0.173(7) 0.245(8) 0.067(7) 0.131(6) 0.052(5)
C18 0.048(4) 0.118(7) 0.197(8) 0.047(6) 0.043(5) -0.007(4)
C19 0.017(2) 0.057(3) 0.033(2) -0.001(2) 0.0072(19) 0.007(2)
C20 0.0179(19) 0.048(3) 0.030(2) -0.002(2) 0.0097(18) 0.003(2)
C21 0.027(2) 0.060(3) 0.031(2) -0.009(3) 0.004(2) 0.004(2)
C22 0.035(3) 0.053(3) 0.046(3) -0.016(3) 0.009(2) -0.005(2)
C23 0.034(2) 0.043(3) 0.046(3) -0.008(2) 0.013(2) 0.004(2)
C24 0.021(2) 0.040(3) 0.030(2) -0.006(2) 0.0146(18) 0.004(2)
C25 0.025(2) 0.042(3) 0.029(2) -0.001(2) 0.0195(18) -0.008(2)
C26 0.033(2) 0.048(3) 0.046(3) 0.000(2) 0.015(2) 0.007(2)
C27 0.039(3) 0.050(3) 0.030(2) 0.000(2) 0.012(2) -0.003(2)

loop_
_atom_type_symbol
_atom_type_description
_atom_type_scat_dispersion_real
_atom_type_scat_dispersion_imag
_atom_type_scat_source
C C 0.0033 0.0016 'International Tables Vol C Tables 4.2.6.8 and 6.1.1.4'
H H 0.0000 0.0000 'International Tables Vol C Tables 4.2.6.8 and 6.1.1.4'
Eu Eu -0.1578 3.6682 'International Tables Vol C Tables 4.2.6.8 and 6.1.1.4'
N N 0.0061 0.0033 'International Tables Vol C Tables 4.2.6.8 and 6.1.1.4'
O O 0.0106 0.0060 'International Tables Vol C Tables 4.2.6.8 and 6.1.1.4'

loop_
_geom_angle_atom_site_label_1
_geom_angle_atom_site_label_2
_geom_angle_atom_site_label_3
_geom_angle
_geom_angle_site_symmetry_1
_geom_angle_site_symmetry_3
_geom_angle_publ_flag
O1 Eu1 O3 127.34(10) . . ?
O1 Eu1 O6 78.75(11) . . ?
O1 Eu1 O7 149.37(11) . . ?
O1 Eu1 O9 73.60(10) . . ?
O1 Eu1 N1 64.13(12) . . ?
O1 Eu1 N3 72.43(11) . . ?
O1 Eu1 N5 129.60(11) . . ?
O1 Eu1 C7 109.09(11) . . ?
O3 Eu1 O9 86.56(10) . . ?
O3 Eu1 N1 63.22(11) . . ?
O3 Eu1 N3 138.13(12) . . ?
O3 Eu1 N5 74.51(10) . . ?
O3 Eu1 C7 19.43(10) . . ?
O4 Eu1 O1 89.89(11) . . ?
O4 Eu1 O3 78.22(11) . . ?
O4 Eu1 O6 126.92(11) . . ?
O4 Eu1 O7 83.54(10) . . ?
O4 Eu1 O9 143.86(9) . . ?
O4 Eu1 N1 75.62(10) . . ?
O4 Eu1 N3 64.10(12) . . ?
O4 Eu1 N5 140.37(11) . . ?
O4 Eu1 C7 68.77(11) . . ?
O6 Eu1 O3 146.82(11) . . ?
O6 Eu1 O9 81.95(11) . . ?
O6 Eu1 N1 137.23(12) . . ?
O6 Eu1 N3 63.03(12) . . ?
O6 Eu1 N5 72.58(11) . . ?
O6 Eu1 C7 163.36(11) . . ?
O7 Eu1 O3 80.57(10) . . ?
O7 Eu1 O6 81.46(11) . . ?
O7 Eu1 O9 126.29(10) . . ?
O7 Eu1 N1 140.97(11) . . ?
O7 Eu1 N3 77.82(11) . . ?
O7 Eu1 N5 64.15(10) . . ?
O7 Eu1 C7 96.35(11) . . ?
O9 Eu1 N1 68.25(10) . . ?
O9 Eu1 N3 134.88(11) . . ?
O9 Eu1 N5 62.15(10) . . ?
O9 Eu1 C7 86.23(10) . . ?
N1 Eu1 N3 119.58(12) . . ?
N1 Eu1 N5 115.17(11) . . ?
N1 Eu1 C7 45.42(12) . . ?
N3 Eu1 N5 124.75(11) . . ?
N3 Eu1 C7 132.86(12) . . ?
N5 Eu1 C7 91.55(11) . . ?
C1 O1 Eu1 123.3(3) . . ?
C7 O3 Eu1 120.1(3) . . ?
C10 O4 Eu1 126.9(3) . . ?
C16 O6 Eu1 123.2(3) . . ?
C19 O7 Eu1 125.7(3) . . ?
C25 O9 Eu1 124.3(3) . . ?
C2 N1 Eu1 117.5(3) . . ?
C6 N1 Eu1 120.9(3) . . ?
C6 N1 C2 120.0(4) . . ?
C7 N2 C8 119.9(4) . . ?
C7 N2 C9 125.1(4) . . ?
C8 N2 C9 115.0(4) . . ?
C11 N3 Eu1 118.8(3) . . ?
C11 N3 C15 119.7(4) . . ?
C15 N3 Eu1 121.4(4) . . ?
C16 N4 C17 125.5(7) . . ?
C16 N4 C18 119.5(6) . . ?
C18 N4 C17 114.7(6) . . ?
C20 N5 Eu1 118.3(3) . . ?
C24 N5 Eu1 122.0(2) . . ?
C24 N5 C20 118.2(4) . . ?
C25 N6 C26 127.2(4) . . ?
C25 N6 C27 118.0(4) . . ?
C26 N6 C27 114.4(4) . . ?
O1 C1 C2 116.0(4) . . ?
O2 C1 O1 125.4(6) . . ?
O2 C1 C2 118.6(5) . . ?
N1 C2 C1 114.7(4) . . ?
N1 C2 C3 122.1(5) . . ?
C3 C2 C1 123.2(5) . . ?
C2 C3 H3 121.2 . . ?
C4 C3 C2 117.6(5) . . ?
C4 C3 H3 121.2 . . ?
C3 C4 H4 119.8 . . ?
C3 C4 C5 120.3(5) . . ?
C5 C4 H4 119.8 . . ?
C4 C5 H5 120.7 . . ?
C6 C5 C4 118.6(5) . . ?
C6 C5 H5 120.7 . . ?
N1 C6 C5 121.3(4) . . ?
N1 C6 C7 110.2(4) . . ?
C5 C6 C7 128.0(5) . . ?
O3 C7 Eu1 40.4(2) . . ?
O3 C7 N2 121.8(4) . . ?
O3 C7 C6 116.4(4) . . ?
N2 C7 Eu1 149.1(3) . . ?
N2 C7 C6 121.7(4) . . ?
C6 C7 Eu1 82.5(3) . . ?
N2 C8 H8A 109.5 . . ?
N2 C8 H8B 109.5 . . ?
N2 C8 H8C 109.5 . . ?
H8A C8 H8B 109.5 . . ?
H8A C8 H8C 109.5 . . ?
H8B C8 H8C 109.5 . . ?
N2 C9 H9A 109.5 . . ?
N2 C9 H9B 109.5 . . ?
N2 C9 H9C 109.5 . . ?
H9A C9 H9B 109.5 . . ?
H9A C9 H9C 109.5 . . ?
H9B C9 H9C 109.5 . . ?
O4 C10 C11 115.5(5) . . ?
O5 C10 O4 126.5(5) . . ?
O5 C10 C11 118.0(5) . . ?
N3 C11 C10 114.6(4) . . ?
N3 C11 C12 122.7(5) . . ?
C12 C11 C10 122.6(5) . . ?
C11 C12 H12 121.2 . . ?
C13 C12 C11 117.6(6) . . ?
C13 C12 H12 121.2 . . ?
C12 C13 H13 119.8 . . ?
C14 C13 C12 120.3(6) . . ?
C14 C13 H13 119.8 . . ?
C13 C14 H14 120.5 . . ?
C13 C14 C15 118.9(6) . . ?
C15 C14 H14 120.5 . . ?
N3 C15 C14 120.5(6) . . ?
N3 C15 C16 110.6(4) . . ?
C14 C15 C16 128.6(5) . . ?
O6 C16 N4 119.8(6) . . ?
O6 C16 C15 118.7(5) . . ?
N4 C16 C15 121.4(5) . . ?
N4 C17 H17A 109.5 . . ?
N4 C17 H17B 109.5 . . ?
N4 C17 H17C 109.5 . . ?
H17A C17 H17B 109.5 . . ?
H17A C17 H17C 109.5 . . ?
H17B C17 H17C 109.5 . . ?
N4 C18 H18A 109.5 . . ?
N4 C18 H18B 109.5 . . ?
N4 C18 H18C 109.5 . . ?
H18A C18 H18B 109.5 . . ?
H18A C18 H18C 109.5 . . ?
H18B C18 H18C 109.5 . . ?
O7 C19 C20 116.0(4) . . ?
O8 C19 O7 126.8(5) . . ?
O8 C19 C20 117.1(4) . . ?
N5 C20 C19 114.2(4) . . ?
N5 C20 C21 122.2(4) . . ?
C21 C20 C19 123.6(4) . . ?
C20 C21 H21 120.4 . . ?
C22 C21 C20 119.2(4) . . ?
C22 C21 H21 120.4 . . ?
C21 C22 H22 120.4 . . ?
C21 C22 C23 119.2(4) . . ?
C23 C22 H22 120.4 . . ?
C22 C23 H23 120.9 . . ?
C24 C23 C22 118.2(5) . . ?
C24 C23 H23 120.9 . . ?
N5 C24 C23 122.7(4) . . ?
N5 C24 C25 109.6(4) . . ?
C23 C24 C25 127.4(4) . . ?
O9 C25 N6 122.9(4) . . ?
O9 C25 C24 116.0(4) . . ?
N6 C25 C24 121.0(4) . . ?
N6 C26 H26A 109.5 . . ?
N6 C26 H26B 109.5 . . ?
N6 C26 H26C 109.5 . . ?
H26A C26 H26B 109.5 . . ?
H26A C26 H26C 109.5 . . ?
H26B C26 H26C 109.5 . . ?
N6 C27 H27A 109.5 . . ?
N6 C27 H27B 109.5 . . ?
N6 C27 H27C 109.5 . . ?
H27A C27 H27B 109.5 . . ?
H27A C27 H27C 109.5 . . ?
H27B C27 H27C 109.5 . . ?

loop_
_geom_bond_atom_site_label_1
_geom_bond_atom_site_label_2
_geom_bond_distance
_geom_bond_site_symmetry_2
_geom_bond_publ_flag
Eu1 O1 2.412(3) . ?
Eu1 O3 2.451(3) . ?
Eu1 O4 2.380(3) . ?
Eu1 O6 2.433(3) . ?
Eu1 O7 2.422(3) . ?
Eu1 O9 2.464(3) . ?
Eu1 N1 2.531(3) . ?
Eu1 N3 2.545(4) . ?
Eu1 N5 2.560(4) . ?
Eu1 C7 3.268(4) . ?
O1 C1 1.271(6) . ?
O2 C1 1.243(6) . ?
O3 C7 1.257(5) . ?
O4 C10 1.256(6) . ?
O5 C10 1.237(6) . ?
O6 C16 1.251(6) . ?
O7 C19 1.273(5) . ?
O8 C19 1.234(5) . ?
O9 C25 1.237(5) . ?
N1 C2 1.341(6) . ?
N1 C6 1.338(6) . ?
N2 C7 1.318(6) . ?
N2 C8 1.469(6) . ?
N2 C9 1.478(6) . ?
N3 C11 1.317(6) . ?
N3 C15 1.340(6) . ?
N4 C16 1.312(7) . ?
N4 C17 1.491(9) . ?
N4 C18 1.462(9) . ?
N5 C20 1.344(5) . ?
N5 C24 1.340(5) . ?
N6 C25 1.325(5) . ?
N6 C26 1.460(6) . ?
N6 C27 1.469(5) . ?
C1 C2 1.508(8) . ?
C2 C3 1.383(6) . ?
C3 H3 0.9300 . ?
C3 C4 1.379(8) . ?
C4 H4 0.9300 . ?
C4 C5 1.389(7) . ?
C5 H5 0.9300 . ?
C5 C6 1.373(6) . ?
C6 C7 1.512(6) . ?
C8 H8A 0.9600 . ?
C8 H8B 0.9600 . ?
C8 H8C 0.9600 . ?
C9 H9A 0.9600 . ?
C9 H9B 0.9600 . ?
C9 H9C 0.9600 . ?
C10 C11 1.528(7) . ?
C11 C12 1.388(7) . ?
C12 H12 0.9300 . ?
C12 C13 1.372(8) . ?
C13 H13 0.9300 . ?
C13 C14 1.362(9) . ?
C14 H14 0.9300 . ?
C14 C15 1.399(7) . ?
C15 C16 1.508(8) . ?
C17 H17A 0.9600 . ?
C17 H17B 0.9600 . ?
C17 H17C 0.9600 . ?
C18 H18A 0.9600 . ?
C18 H18B 0.9600 . ?
C18 H18C 0.9600 . ?
C19 C20 1.529(7) . ?
C20 C21 1.375(6) . ?
C21 H21 0.9300 . ?
C21 C22 1.371(7) . ?
C22 H22 0.9300 . ?
C22 C23 1.392(6) . ?
C23 H23 0.9300 . ?
C23 C24 1.376(6) . ?
C24 C25 1.541(6) . ?
C26 H26A 0.9600 . ?
C26 H26B 0.9600 . ?
C26 H26C 0.9600 . ?
C27 H27A 0.9600 . ?
C27 H27B 0.9600 . ?
C27 H27C 0.9600 . ?

loop_
_smtbx_masks_void_nr
_smtbx_masks_void_average_x
_smtbx_masks_void_average_y
_smtbx_masks_void_average_z
_smtbx_masks_void_volume
_smtbx_masks_void_count_electrons
_smtbx_masks_void_content
1 0.000 0.126 -0.381 1032.7 208.5 ?
